data_2234970
loop_
_publ_author_name
'Xu, Qian'

_publ_section_title
;
 3-Methylpiperidinium bromide
;
_journal_coeditor_code DS2192
_journal_issue 6
_journal_name_full 'Acta Crystallographica Section E'
_journal_page_first o1654
_journal_paper_doi 10.1107/S160053681201971X
_journal_volume 68
_journal_year 2012
_chemical_formula_iupac 'C6 H14 N +, Br -'
_chemical_formula_moiety 'C6 H14 N +, Br -'
_chemical_formula_sum 'C6 H14 Br N O0'
_chemical_formula_weight 180.09
_chemical_name_systematic
;
3-Methylpiperidinium bromide
;
_space_group_IT_number 15
_symmetry_cell_setting monoclinic
_symmetry_space_group_name_Hall '-C 2yc'
_symmetry_space_group_name_H-M 'C 1 2/c 1'
_atom_sites_solution_hydrogens geom
_atom_sites_solution_primary direct
_atom_sites_solution_secondary difmap
_audit_creation_method SHELXL-97
_cell_angle_alpha 90.00
_cell_angle_beta 107.90(3)
_cell_angle_gamma 90.00
_cell_formula_units_Z 8
_cell_length_a 23.134(5)
_cell_length_b 9.997(2)
_cell_length_c 7.7214(15)
_cell_measurement_reflns_used 1946
_cell_measurement_temperature 293(2)
_cell_measurement_theta_max 27.5
_cell_measurement_theta_min 3.0
_cell_volume 1699.3(7)
_computing_cell_refinement 'SCXmini (Rigaku, 2006)'
_computing_data_collection 'SCXmini (Rigaku, 2006)'
_computing_data_reduction 'SCXmini (Rigaku, 2006)'
_computing_molecular_graphics 'DIAMOND (Brandenburg & Putz, 2005)'
_computing_publication_material 'SHELXL97 (Sheldrick, 2008)'
_computing_structure_refinement 'SHELXL97 (Sheldrick, 2008)'
_computing_structure_solution 'SHELXS97 (Sheldrick, 2008)'
_diffrn_ambient_temperature 293(2)
_diffrn_measured_fraction_theta_full 0.999
_diffrn_measured_fraction_theta_max 0.999
_diffrn_measurement_device_type 'Rigaku Mercury70 CCD'
_diffrn_measurement_method '\w scans'
_diffrn_radiation_monochromator graphite
_diffrn_radiation_source 'fine-focus sealed tube'
_diffrn_radiation_type MoK\a
_diffrn_radiation_wavelength 0.71073
_diffrn_reflns_av_R_equivalents 0.0569
_diffrn_reflns_av_sigmaI/netI 0.0461
_diffrn_reflns_limit_h_max 30
_diffrn_reflns_limit_h_min -30
_diffrn_reflns_limit_k_max 12
_diffrn_reflns_limit_k_min -12
_diffrn_reflns_limit_l_max 10
_diffrn_reflns_limit_l_min -10
_diffrn_reflns_number 8544
_diffrn_reflns_theta_full 27.48
_diffrn_reflns_theta_max 27.48
_diffrn_reflns_theta_min 3.33
_exptl_absorpt_coefficient_mu 4.754
_exptl_absorpt_correction_T_max 0.223
_exptl_absorpt_correction_T_min 0.134
_exptl_absorpt_correction_type multi-scan
_exptl_absorpt_process_details '(CrystalClear; Rigaku, 2005)'
_exptl_crystal_colour Colorless
_exptl_crystal_density_diffrn 1.408
_exptl_crystal_density_method 'not measured'
_exptl_crystal_description block
_exptl_crystal_F_000 736
_exptl_crystal_size_max 0.5530
_exptl_crystal_size_mid 0.4350
_exptl_crystal_size_min 0.3560
_refine_diff_density_max 0.369
_refine_diff_density_min -0.565
_refine_ls_extinction_coef 0
_refine_ls_extinction_method 'SHELXL97 (Sheldrick, 2008)'
_refine_ls_goodness_of_fit_ref 1.092
_refine_ls_hydrogen_treatment constr
_refine_ls_matrix_type full
_refine_ls_number_parameters 74
_refine_ls_number_reflns 1946
_refine_ls_number_restraints 0
_refine_ls_restrained_S_all 1.092
_refine_ls_R_factor_all 0.0738
_refine_ls_R_factor_gt 0.0425
_refine_ls_shift/su_max 0.000
_refine_ls_shift/su_mean 0.000
_refine_ls_structure_factor_coef Fsqd
_refine_ls_weighting_details 'calc w=1/[\s^2^(Fo^2^)+(0.0350P)^2^+0.5231P] where P=(Fo^2^+2Fc^2^)/3'
_refine_ls_weighting_scheme calc
_refine_ls_wR_factor_gt 0.0818
_refine_ls_wR_factor_ref 0.0912
_reflns_number_gt 1327
_reflns_number_total 1946
_reflns_threshold_expression I>2sigma(I)
_cod_data_source_file ds2192.cif
_cod_data_source_block I
_cod_original_cell_volume 1699.3(6)
_cod_original_sg_symbol_H-M 'C 2/c'
_cod_database_code 2234970
_cod_database_fobs_code 2234970

loop_
_symmetry_equiv_pos_as_xyz
'x, y, z'
'-x, y, -z+1/2'
'x+1/2, y+1/2, z'
'-x+1/2, y+1/2, -z+1/2'
'-x, -y, -z'
'x, -y, z-1/2'
'-x+1/2, -y+1/2, -z'
'x+1/2, -y+1/2, z-1/2'

loop_
_atom_site_type_symbol
_atom_site_label
_atom_site_fract_x
_atom_site_fract_y
_atom_site_fract_z
_atom_site_U_iso_or_equiv
_atom_site_adp_type
_atom_site_calc_flag
_atom_site_refinement_flags
_atom_site_occupancy
_atom_site_symmetry_multiplicity
N N1 0.11379(15) 0.3573(3) 0.1464(4) 0.0570(9) Uani d . 1 1
H H1C 0.1188 0.4456 0.1332 0.068 Uiso d R 1 1
H H1D 0.1141 0.3431 0.2618 0.068 Uiso d R 1 1
C C1 0.16511(17) 0.2840(4) 0.1151(5) 0.0513(9) Uani d . 1 1
H H1A 0.2027 0.3117 0.2043 0.062 Uiso calc R 1 1
H H1B 0.1676 0.3057 -0.0048 0.062 Uiso calc R 1 1
C C2 0.15735(16) 0.1344(3) 0.1290(5) 0.0468(9) Uani d . 1 1
H H2 0.1575 0.1135 0.2531 0.056 Uiso calc R 1 1
C C3 0.09709(15) 0.0903(4) -0.0014(5) 0.0523(9) Uani d . 1 1
H H3A 0.0916 -0.0047 0.0134 0.063 Uiso calc R 1 1
H H3B 0.0969 0.1057 -0.1256 0.063 Uiso calc R 1 1
C C4 0.04502(18) 0.1672(4) 0.0339(6) 0.0634(11) Uani d . 1 1
H H4A 0.0070 0.1406 -0.0543 0.076 Uiso calc R 1 1
H H4B 0.0430 0.1456 0.1543 0.076 Uiso calc R 1 1
C C5 0.05371(18) 0.3159(4) 0.0204(6) 0.0641(11) Uani d . 1 1
H H5A 0.0514 0.3390 -0.1036 0.077 Uiso calc R 1 1
H H5B 0.0216 0.3632 0.0511 0.077 Uiso calc R 1 1
C C6 0.21027(17) 0.0600(4) 0.0926(6) 0.0775(13) Uani d . 1 1
H H6A 0.2043 -0.0346 0.0993 0.116 Uiso calc R 1 1
H H6B 0.2476 0.0854 0.1821 0.116 Uiso calc R 1 1
H H6C 0.2120 0.0827 -0.0265 0.116 Uiso calc R 1 1
Br Br1 0.120008(18) 0.32311(4) 0.57328(5) 0.05608(17) Uani d . 1 1

loop_
_atom_site_aniso_label
_atom_site_aniso_U_11
_atom_site_aniso_U_22
_atom_site_aniso_U_33
_atom_site_aniso_U_12
_atom_site_aniso_U_13
_atom_site_aniso_U_23
N1 0.091(3) 0.0367(17) 0.0462(18) -0.0022(16) 0.0255(17) 0.0003(15)
C1 0.054(2) 0.049(2) 0.047(2) -0.0167(18) 0.0104(18) -0.0017(18)
C2 0.053(2) 0.0416(19) 0.045(2) -0.0015(17) 0.0131(17) 0.0016(17)
C3 0.053(2) 0.040(2) 0.061(2) -0.0077(17) 0.0138(19) -0.0038(19)
C4 0.052(2) 0.053(2) 0.085(3) -0.0089(19) 0.020(2) 0.004(2)
C5 0.061(3) 0.055(2) 0.074(3) 0.007(2) 0.017(2) 0.006(2)
C6 0.059(3) 0.080(3) 0.090(3) 0.002(2) 0.017(2) -0.009(3)
Br1 0.0834(3) 0.0399(2) 0.0459(2) -0.00318(19) 0.0213(2) -0.00200(18)

loop_
_atom_type_symbol
_atom_type_description
_atom_type_scat_dispersion_real
_atom_type_scat_dispersion_imag
_atom_type_scat_source
C C 0.0033 0.0016 'International Tables Vol C Tables 4.2.6.8 and 6.1.1.4'
H H 0.0000 0.0000 'International Tables Vol C Tables 4.2.6.8 and 6.1.1.4'
Br Br -0.2901 2.4595 'International Tables Vol C Tables 4.2.6.8 and 6.1.1.4'
N N 0.0061 0.0033 'International Tables Vol C Tables 4.2.6.8 and 6.1.1.4'
O O 0.0106 0.0060 'International Tables Vol C Tables 4.2.6.8 and 6.1.1.4'

loop_
_geom_angle_atom_site_label_1
_geom_angle_atom_site_label_2
_geom_angle_atom_site_label_3
_geom_angle
C1 N1 C5 113.0(3)
C1 N1 H1C 109.3
C5 N1 H1C 109.0
C1 N1 H1D 108.7
C5 N1 H1D 109.0
H1C N1 H1D 107.8
N1 C1 C2 111.1(3)
N1 C1 H1A 109.4
C2 C1 H1A 109.4
N1 C1 H1B 109.4
C2 C1 H1B 109.4
H1A C1 H1B 108.0
C3 C2 C1 110.2(3)
C3 C2 C6 111.2(3)
C1 C2 C6 110.4(3)
C3 C2 H2 108.3
C1 C2 H2 108.3
C6 C2 H2 108.3
C2 C3 C4 110.6(3)
C2 C3 H3A 109.5
C4 C3 H3A 109.5
C2 C3 H3B 109.5
C4 C3 H3B 109.5
H3A C3 H3B 108.1
C5 C4 C3 110.8(3)
C5 C4 H4A 109.5
C3 C4 H4A 109.5
C5 C4 H4B 109.5
C3 C4 H4B 109.5
H4A C4 H4B 108.1
N1 C5 C4 110.3(3)
N1 C5 H5A 109.6
C4 C5 H5A 109.6
N1 C5 H5B 109.6
C4 C5 H5B 109.6
H5A C5 H5B 108.1
C2 C6 H6A 109.5
C2 C6 H6B 109.5
H6A C6 H6B 109.5
C2 C6 H6C 109.5
H6A C6 H6C 109.5
H6B C6 H6C 109.5

loop_
_geom_bond_atom_site_label_1
_geom_bond_atom_site_label_2
_geom_bond_distance
N1 C1 1.477(5)
N1 C5 1.490(5)
N1 H1C 0.9000
N1 H1D 0.9000
C1 C2 1.514(5)
C1 H1A 0.9700
C1 H1B 0.9700
C2 C3 1.512(5)
C2 C6 1.530(5)
C2 H2 0.9800
C3 C4 1.523(5)
C3 H3A 0.9700
C3 H3B 0.9700
C4 C5 1.507(5)
C4 H4A 0.9700
C4 H4B 0.9700
C5 H5A 0.9700
C5 H5B 0.9700
C6 H6A 0.9600
C6 H6B 0.9600
C6 H6C 0.9600

loop_
_geom_hbond_atom_site_label_D
_geom_hbond_atom_site_label_H
_geom_hbond_atom_site_label_A
_geom_hbond_site_symmetry_A
_geom_hbond_distance_DH
_geom_hbond_distance_HA
_geom_hbond_distance_DA
_geom_hbond_angle_DHA
N1 H1D Br1 . 0.90 2.38 3.273(3) 175.0
N1 H1C Br1 6_565 0.90 2.36 3.255(3) 173.1

loop_
_geom_torsion_atom_site_label_1
_geom_torsion_atom_site_label_2
_geom_torsion_atom_site_label_3
_geom_torsion_atom_site_label_4
_geom_torsion
C5 N1 C1 C2 -56.3(4)
N1 C1 C2 C3 55.7(4)
N1 C1 C2 C6 178.9(3)
C1 C2 C3 C4 -56.1(4)
C6 C2 C3 C4 -178.8(3)
C2 C3 C4 C5 56.6(5)
C1 N1 C5 C4 56.1(4)
C3 C4 C5 N1 -55.5(5)
